data_1501618
loop_
_publ_author_name
'Eric Gagnon'
'Thierry Maris'
'Kenneth E. Maly'
'James D. Wuest'

_publ_section_title
;
 The potential of intermolecular N/O interactions of nitro groups in
 crystal engineering, as revealed by structures of
 hexakis(4-nitrophenyl)benzene
;
_journal_name_full Tetrahedron
_journal_page_first 6603
_journal_page_last 6613
_journal_paper_doi 10.1016/j.tet.2007.03.101
_journal_volume 63
_journal_year 2007
_chemical_compound_source 'Synthesized by the authors. See text'
_chemical_formula_moiety 'C42 H24 N6 O12, 2(C2 H3 N)'
_chemical_formula_sum 'C46 H30 N8 O12'
_chemical_formula_weight 886.78
_chemical_name_systematic
; 
 ? 
;
_space_group_IT_number 15
_symmetry_cell_setting monoclinic
_symmetry_space_group_name_Hall '-C 2yc'
_symmetry_space_group_name_H-M 'C 1 2/c 1'
_atom_sites_solution_hydrogens geom
_atom_sites_solution_primary direct
_atom_sites_solution_secondary difmap
_audit_creation_method SHELXL-97
_cell_angle_alpha 90.00
_cell_angle_beta 102.048(11)
_cell_angle_gamma 90.00
_cell_formula_units_Z 4
_cell_length_a 11.237(2)
_cell_length_b 20.367(5)
_cell_length_c 19.002(4)
_cell_measurement_reflns_used 3395
_cell_measurement_temperature 100(2)
_cell_measurement_theta_max 58.98
_cell_measurement_theta_min 4.34
_cell_volume 4253.1(16)
_computing_cell_refinement 'SMART (Bruker, 2003)'
_computing_data_collection 'SMART (Bruker, 2003)'
_computing_data_reduction 'SAINT (Bruker, 2004)'
_computing_molecular_graphics 'SHELXTL (Bruker, 1997)'
_computing_publication_material 'UdMX (local program)'
_computing_structure_refinement 'SHELXL97 (Sheldrick, 1997)'
_computing_structure_solution 'SHELXS97 (Sheldrick, 1997)'
_diffrn_ambient_temperature 100(2)
_diffrn_detector_area_resol_mean 5.5
_diffrn_measured_fraction_theta_full 0.967
_diffrn_measured_fraction_theta_max 0.967
_diffrn_measurement_device_type 'Bruker Smart 6000'
_diffrn_measurement_method \w
_diffrn_radiation_monochromator 'Montel 200 optics'
_diffrn_radiation_source 'Rotating Anode'
_diffrn_radiation_type CuK\a
_diffrn_radiation_wavelength 1.54178
_diffrn_reflns_av_R_equivalents 0.090
_diffrn_reflns_av_sigmaI/netI 0.0734
_diffrn_reflns_limit_h_max 12
_diffrn_reflns_limit_h_min -13
_diffrn_reflns_limit_k_max 24
_diffrn_reflns_limit_k_min -24
_diffrn_reflns_limit_l_max 22
_diffrn_reflns_limit_l_min -22
_diffrn_reflns_number 27798
_diffrn_reflns_theta_full 68.90
_diffrn_reflns_theta_max 68.90
_diffrn_reflns_theta_min 4.34
_diffrn_standards_decay_% 2.35
_diffrn_standards_interval_time 1440
_diffrn_standards_number 32
_exptl_absorpt_coefficient_mu 0.864
_exptl_absorpt_correction_T_max 0.95
_exptl_absorpt_correction_T_min 0.91
_exptl_absorpt_correction_type multi-scan
_exptl_absorpt_process_details 'Sadabs (Sheldrick,1996)'
_exptl_crystal_colour Colorless
_exptl_crystal_density_diffrn 1.385
_exptl_crystal_density_method 'not measured'
_exptl_crystal_description block
_exptl_crystal_F_000 1832
_exptl_crystal_size_max 0.12
_exptl_crystal_size_mid 0.11
_exptl_crystal_size_min 0.05
_refine_diff_density_max 0.245
_refine_diff_density_min -0.270
_refine_diff_density_rms 0.064
_refine_ls_extinction_method none
_refine_ls_goodness_of_fit_ref 1.017
_refine_ls_hydrogen_treatment constr
_refine_ls_matrix_type full
_refine_ls_number_parameters 303
_refine_ls_number_reflns 3815
_refine_ls_number_restraints 0
_refine_ls_restrained_S_all 1.017
_refine_ls_R_factor_all 0.0652
_refine_ls_R_factor_gt 0.0568
_refine_ls_shift/su_max 0.008
_refine_ls_shift/su_mean 0.000
_refine_ls_structure_factor_coef Fsqd
_refine_ls_weighting_details 'calc w=1/[\s^2^(Fo^2^)+(0.0434P)^2^+0.0000P] where P=(Fo^2^+2Fc^2^)/3'
_refine_ls_weighting_scheme calc
_refine_ls_wR_factor_gt 0.1281
_refine_ls_wR_factor_ref 0.1292
_reflns_number_gt 2069
_reflns_number_total 3815
_reflns_threshold_expression I>2\s(I)
_cod_data_source_file deposit.cif
_cod_data_source_block jw1118
_cod_original_cell_volume 4253.0(16)
_cod_original_sg_symbol_H-M C2/c
_cod_database_code 1501618

loop_
_symmetry_equiv_pos_as_xyz
'x, y, z'
'-x, y, -z+1/2'
'x+1/2, y+1/2, z'
'-x+1/2, y+1/2, -z+1/2'
'-x, -y, -z'
'x, -y, z-1/2'
'-x+1/2, -y+1/2, -z'
'x+1/2, -y+1/2, z-1/2'

loop_
_atom_site_label
_atom_site_type_symbol
_atom_site_fract_x
_atom_site_fract_y
_atom_site_fract_z
_atom_site_U_iso_or_equiv
_atom_site_adp_type
_atom_site_occupancy
_atom_site_symmetry_multiplicity
_atom_site_calc_flag
_atom_site_refinement_flags
N1 N 0.5000 -0.34522(15) 0.7500 0.0513(8) Uani 1 2 d S
N2 N 0.5000 0.35306(15) 0.7500 0.0547(8) Uani 1 2 d S
N3 N 0.8068(2) 0.17848(12) 1.06002(13) 0.0596(7) Uani 1 1 d .
N4 N 0.8367(2) -0.18154(14) 1.04476(17) 0.0734(8) Uani 1 1 d .
O1 O 0.42596(17) -0.37455(8) 0.77838(11) 0.0640(6) Uani 1 1 d .
O2 O 0.59757(17) 0.38183(9) 0.75220(11) 0.0675(6) Uani 1 1 d .
O3 O 0.74627(18) 0.21676(9) 1.08623(10) 0.0652(6) Uani 1 1 d .
O4 O 0.91567(17) 0.16566(10) 1.08407(11) 0.0761(6) Uani 1 1 d .
O5 O 0.8174(3) -0.17051(12) 1.10404(14) 0.1067(9) Uani 1 1 d .
O6 O 0.9048(2) -0.22554(12) 1.02912(13) 0.0966(8) Uani 1 1 d .
C1 C 0.5000 -0.06511(17) 0.7500 0.0402(9) Uani 1 2 d S
C2 C 0.5683(2) -0.03058(12) 0.80916(13) 0.0405(6) Uani 1 1 d .
C3 C 0.5680(2) 0.03807(12) 0.80934(13) 0.0406(6) Uani 1 1 d .
C4 C 0.5000 0.07279(17) 0.7500 0.0419(9) Uani 1 2 d S
C5 C 0.5000 -0.13859(16) 0.7500 0.0403(9) Uani 1 2 d S
C6 C 0.4456(2) -0.17292(12) 0.79816(13) 0.0414(6) Uani 1 1 d .
H6 H 0.4088 -0.1496 0.8313 0.050 Uiso 1 1 calc R
C7 C 0.4447(2) -0.24095(12) 0.79814(13) 0.0454(7) Uani 1 1 d .
H7 H 0.4068 -0.2646 0.8306 0.054 Uiso 1 1 calc R
C8 C 0.5000 -0.27373(16) 0.7500 0.0427(9) Uani 1 2 d S
C9 C 0.5000 0.14592(16) 0.7500 0.0417(9) Uani 1 2 d S
C10 C 0.3926(2) 0.18046(12) 0.75141(13) 0.0474(7) Uani 1 1 d .
H10 H 0.3197 0.1571 0.7521 0.057 Uiso 1 1 calc R
C11 C 0.3925(2) 0.24867(12) 0.75187(13) 0.0467(7) Uani 1 1 d .
H11 H 0.3204 0.2724 0.7534 0.056 Uiso 1 1 calc R
C12 C 0.5000 0.28125(17) 0.7500 0.0460(9) Uani 1 2 d S
C13 C 0.6336(2) 0.07642(12) 0.87332(14) 0.0462(7) Uani 1 1 d .
C14 C 0.5670(2) 0.11571(13) 0.91126(14) 0.0517(7) Uani 1 1 d .
H14 H 0.4814 0.1190 0.8948 0.062 Uiso 1 1 calc R
C15 C 0.6217(2) 0.14973(13) 0.97177(14) 0.0525(7) Uani 1 1 d .
H15 H 0.5760 0.1760 0.9979 0.063 Uiso 1 1 calc R
C16 C 0.7470(2) 0.14379(12) 0.99285(14) 0.0486(7) Uani 1 1 d .
C17 C 0.8172(2) 0.10664(13) 0.95691(15) 0.0541(7) Uani 1 1 d .
H17 H 0.9029 0.1041 0.9733 0.065 Uiso 1 1 calc R
C18 C 0.7590(2) 0.07288(12) 0.89581(13) 0.0473(7) Uani 1 1 d .
H18 H 0.8052 0.0473 0.8694 0.057 Uiso 1 1 calc R
C19 C 0.6408(2) -0.06886(12) 0.87141(13) 0.0426(6) Uani 1 1 d .
C20 C 0.6150(2) -0.06292(12) 0.93943(14) 0.0490(7) Uani 1 1 d .
H20 H 0.5524 -0.0341 0.9469 0.059 Uiso 1 1 calc R
C21 C 0.6807(3) -0.09899(14) 0.99657(14) 0.0571(8) Uani 1 1 d .
H21 H 0.6654 -0.0943 1.0436 0.069 Uiso 1 1 calc R
C22 C 0.7696(2) -0.14215(13) 0.98321(17) 0.0581(8) Uani 1 1 d .
C23 C 0.7970(2) -0.14857(13) 0.91690(17) 0.0578(8) Uani 1 1 d .
H23 H 0.8589 -0.1779 0.9095 0.069 Uiso 1 1 calc R
C24 C 0.7324(2) -0.11137(11) 0.86043(14) 0.0458(7) Uani 1 1 d .
H24 H 0.7507 -0.1149 0.8140 0.055 Uiso 1 1 calc R
N30 N 0.3092(3) -0.03002(15) 0.87641(16) 0.0952(9) Uani 1 1 d .
C30 C 0.2097(3) -0.01483(15) 0.87269(18) 0.0733(9) Uani 1 1 d .
C31 C 0.0829(3) 0.00008(14) 0.8722(2) 0.0898(11) Uani 1 1 d .
H31A H 0.0303 -0.0305 0.8400 0.135 Uiso 1 1 calc R
H31B H 0.0647 0.0451 0.8552 0.135 Uiso 1 1 calc R
H31C H 0.0681 -0.0043 0.9210 0.135 Uiso 1 1 calc R

loop_
_atom_site_aniso_label
_atom_site_aniso_U_11
_atom_site_aniso_U_22
_atom_site_aniso_U_33
_atom_site_aniso_U_23
_atom_site_aniso_U_13
_atom_site_aniso_U_12
N1 0.0449(19) 0.0400(19) 0.065(2) 0.000 0.0020(17) 0.000
N2 0.054(2) 0.0389(19) 0.072(2) 0.000 0.0143(18) 0.000
N3 0.0541(16) 0.0603(16) 0.0581(17) -0.0047(14) -0.0025(13) -0.0095(13)
N4 0.0681(19) 0.071(2) 0.067(2) 0.0209(18) -0.0181(17) -0.0111(15)
O1 0.0595(12) 0.0437(11) 0.0881(15) 0.0116(11) 0.0137(11) -0.0038(9)
O2 0.0631(13) 0.0477(11) 0.0939(15) -0.0006(11) 0.0215(12) -0.0111(10)
O3 0.0685(14) 0.0626(13) 0.0624(13) -0.0170(11) 0.0088(11) -0.0022(11)
O4 0.0482(12) 0.0932(16) 0.0759(15) -0.0129(12) -0.0123(11) -0.0095(11)
O5 0.139(2) 0.101(2) 0.0599(16) 0.0199(15) -0.0235(16) -0.0125(16)
O6 0.0763(17) 0.0827(18) 0.113(2) 0.0250(15) -0.0209(15) 0.0141(13)
C1 0.0337(19) 0.046(2) 0.040(2) 0.000 0.0046(17) 0.000
C2 0.0341(13) 0.0382(15) 0.0454(16) 0.0027(13) -0.0003(12) 0.0016(11)
C3 0.0361(14) 0.0387(15) 0.0437(16) -0.0020(13) 0.0010(12) -0.0025(11)
C4 0.0293(18) 0.043(2) 0.050(2) 0.000 -0.0013(17) 0.000
C5 0.0369(19) 0.037(2) 0.043(2) 0.000 -0.0019(17) 0.000
C6 0.0350(13) 0.0423(16) 0.0420(16) -0.0021(13) -0.0035(12) 0.0026(12)
C7 0.0334(14) 0.0469(16) 0.0507(16) 0.0032(14) -0.0032(12) 0.0005(12)
C8 0.035(2) 0.034(2) 0.053(2) 0.000 -0.0045(18) 0.000
C9 0.040(2) 0.040(2) 0.040(2) 0.000 -0.0029(17) 0.000
C10 0.0394(15) 0.0484(17) 0.0514(17) -0.0003(14) 0.0028(12) 0.0012(12)
C11 0.0377(14) 0.0433(16) 0.0556(17) -0.0034(14) 0.0016(12) 0.0018(12)
C12 0.048(2) 0.039(2) 0.049(2) 0.000 0.0069(18) 0.000
C13 0.0446(16) 0.0397(15) 0.0496(17) 0.0053(14) -0.0012(13) -0.0059(13)
C14 0.0499(17) 0.0524(17) 0.0474(17) -0.0024(15) -0.0020(14) -0.0016(13)
C15 0.0497(17) 0.0562(18) 0.0477(17) -0.0009(15) 0.0012(14) 0.0032(14)
C16 0.0524(17) 0.0419(16) 0.0475(17) -0.0015(14) 0.0011(14) -0.0108(14)
C17 0.0422(16) 0.0515(17) 0.0626(19) 0.0039(16) -0.0029(14) -0.0085(13)
C18 0.0435(15) 0.0422(15) 0.0520(17) 0.0037(14) 0.0000(13) -0.0057(12)
C19 0.0365(14) 0.0427(16) 0.0424(16) 0.0006(13) -0.0059(12) -0.0102(12)
C20 0.0389(15) 0.0549(18) 0.0483(17) 0.0023(15) -0.0019(13) -0.0054(13)
C21 0.0611(19) 0.0614(19) 0.0418(17) -0.0002(15) -0.0055(15) -0.0197(16)
C22 0.0447(17) 0.0497(18) 0.067(2) 0.0154(17) -0.0188(16) -0.0093(14)
C23 0.0359(15) 0.0584(19) 0.070(2) 0.0062(17) -0.0107(15) -0.0038(13)
C24 0.0362(14) 0.0433(16) 0.0536(17) 0.0035(14) -0.0005(13) -0.0010(12)
N30 0.072(2) 0.104(2) 0.108(2) -0.0131(18) 0.0150(18) 0.0027(17)
C30 0.067(2) 0.064(2) 0.089(3) -0.0177(18) 0.015(2) -0.0015(18)
C31 0.068(2) 0.061(2) 0.129(3) -0.001(2) -0.006(2) 0.0115(17)

loop_
_atom_type_symbol
_atom_type_description
_atom_type_scat_dispersion_real
_atom_type_scat_dispersion_imag
_atom_type_scat_source
C C 0.0181 0.0000 'International Tables Vol C Tables 4.2.6.8 and 6.1.1.4'
H H 0.0000 0.0000 'International Tables Vol C Tables 4.2.6.8 and 6.1.1.4'
N N 0.0311 0.0000 'International Tables Vol C Tables 4.2.6.8 and 6.1.1.4'
O O 0.0492 0.0000 'International Tables Vol C Tables 4.2.6.8 and 6.1.1.4'

loop_
_geom_angle_atom_site_label_1
_geom_angle_atom_site_label_2
_geom_angle_atom_site_label_3
_geom_angle_site_symmetry_1
_geom_angle_site_symmetry_3
_geom_angle
_geom_angle_publ_flag
O1 N1 O1 2_656 . 122.2(3) y
O1 N1 C8 2_656 . 118.91(16) y
O1 N1 C8 . . 118.91(16) y
O2 N2 O2 2_656 . 123.4(3) y
O2 N2 C12 2_656 . 118.29(16) y
O2 N2 C12 . . 118.29(16) y
O3 N3 O4 . . 125.5(2) y
O3 N3 C16 . . 117.8(2) y
O4 N3 C16 . . 116.7(2) y
O5 N4 O6 . . 126.1(3) y
O5 N4 C22 . . 118.1(3) y
O6 N4 C22 . . 115.7(3) y
C2 C1 C2 2_656 . 120.2(3) y
C2 C1 C5 2_656 . 119.92(15) y
C2 C1 C5 . . 119.92(15) y
C3 C2 C1 . . 120.0(2) y
C3 C2 C19 . . 121.1(2) y
C1 C2 C19 . . 118.9(2) y
C2 C3 C4 . . 120.0(2) y
C2 C3 C13 . . 121.4(2) y
C4 C3 C13 . . 118.5(2) y
C3 C4 C3 2_656 . 119.9(3) y
C3 C4 C9 2_656 . 120.04(15) y
C3 C4 C9 . . 120.04(15) y
C6 C5 C6 . 2_656 119.6(3) y
C6 C5 C1 . . 120.19(16) y
C6 C5 C1 2_656 . 120.19(16) y
C7 C6 C5 . . 120.5(3) y
C7 C6 H6 . . 119.8 ?
C5 C6 H6 . . 119.8 ?
C8 C7 C6 . . 118.7(3) y
C8 C7 H7 . . 120.7 ?
C6 C7 H7 . . 120.7 ?
C7 C8 C7 . 2_656 122.2(3) y
C7 C8 N1 . . 118.92(17) y
C7 C8 N1 2_656 . 118.92(17) y
C10 C9 C10 . 2_656 119.7(3) y
C10 C9 C4 . . 120.12(16) y
C10 C9 C4 2_656 . 120.13(16) y
C11 C10 C9 . . 120.3(2) y
C11 C10 H10 . . 119.9 ?
C9 C10 H10 . . 119.9 ?
C12 C11 C10 . . 118.5(3) y
C12 C11 H11 . . 120.8 ?
C10 C11 H11 . . 120.8 ?
C11 C12 C11 2_656 . 122.8(3) y
C11 C12 N2 2_656 . 118.62(17) y
C11 C12 N2 . . 118.62(17) y
C18 C13 C14 . . 119.4(2) y
C18 C13 C3 . . 121.2(2) y
C14 C13 C3 . . 119.4(2) y
C15 C14 C13 . . 121.8(3) y
C15 C14 H14 . . 119.1 ?
C13 C14 H14 . . 119.1 ?
C14 C15 C16 . . 116.6(3) y
C14 C15 H15 . . 121.7 ?
C16 C15 H15 . . 121.7 ?
C17 C16 C15 . . 124.0(2) y
C17 C16 N3 . . 118.9(2) y
C15 C16 N3 . . 117.1(3) y
C16 C17 C18 . . 118.0(2) y
C16 C17 H17 . . 121 ?
C18 C17 H17 . . 121 ?
C13 C18 C17 . . 120.2(3) y
C13 C18 H18 . . 119.9 ?
C17 C18 H18 . . 119.9 ?
C20 C19 C24 . . 119.9(2) y
C20 C19 C2 . . 120.2(2) y
C24 C19 C2 . . 120.0(2) y
C19 C20 C21 . . 120.1(2) y
C19 C20 H20 . . 119.9 ?
C21 C20 H20 . . 119.9 ?
C20 C21 C22 . . 118.4(3) y
C20 C21 H21 . . 120.8 ?
C22 C21 H21 . . 120.8 ?
C23 C22 C21 . . 122.5(3) y
C23 C22 N4 . . 120.0(3) y
C21 C22 N4 . . 117.5(3) y
C22 C23 C24 . . 118.6(3) y
C22 C23 H23 . . 120.7 ?
C24 C23 H23 . . 120.7 ?
C23 C24 C19 . . 120.4(3) y
C23 C24 H24 . . 119.8 ?
C19 C24 H24 . . 119.8 ?
N30 C30 C31 . . 175.2(4) y
C30 C31 H31A . . 109.5 ?
C30 C31 H31B . . 109.5 ?
H31A C31 H31B . . 109.5 ?
C30 C31 H31C . . 109.5 ?
H31A C31 H31C . . 109.5 ?
H31B C31 H31C . . 109.5 ?

loop_
_geom_bond_atom_site_label_1
_geom_bond_atom_site_label_2
_geom_bond_site_symmetry_2
_geom_bond_distance
_geom_bond_publ_flag
N1 O1 2_656 1.236(2) y
N1 O1 . 1.236(2) y
N1 C8 . 1.456(4) y
N2 O2 2_656 1.236(2) y
N2 O2 . 1.236(2) y
N2 C12 . 1.463(4) y
N3 O3 . 1.208(3) y
N3 O4 . 1.241(3) y
N3 C16 . 1.491(3) y
N4 O5 . 1.212(4) y
N4 O6 . 1.253(3) y
N4 C22 . 1.487(4) y
C1 C2 2_656 1.410(3) y
C1 C2 . 1.410(3) y
C1 C5 . 1.497(4) y
C2 C3 . 1.398(3) y
C2 C19 . 1.506(3) y
C3 C4 . 1.413(3) y
C3 C13 . 1.502(3) y
C4 C3 2_656 1.413(3) y
C4 C9 . 1.489(5) y
C5 C6 . 1.391(3) y
C5 C6 2_656 1.391(3) y
C6 C7 . 1.385(3) y
C6 H6 . 0.95 ?
C7 C8 . 1.381(3) y
C7 H7 . 0.95 ?
C8 C7 2_656 1.381(3) y
C9 C10 . 1.402(3) y
C9 C10 2_656 1.402(3) y
C10 C11 . 1.389(3) y
C10 H10 . 0.95 ?
C11 C12 . 1.385(3) y
C11 H11 . 0.95 ?
C12 C11 2_656 1.385(3) y
C13 C18 . 1.386(3) y
C13 C14 . 1.395(3) y
C14 C15 . 1.373(3) y
C14 H14 . 0.95 ?
C15 C16 . 1.386(3) y
C15 H15 . 0.95 ?
C16 C17 . 1.373(4) y
C17 C18 . 1.390(3) y
C17 H17 . 0.95 ?
C18 H18 . 0.95 ?
C19 C20 . 1.388(3) y
C19 C24 . 1.393(3) y
C20 C21 . 1.389(3) y
C20 H20 . 0.95 ?
C21 C22 . 1.393(4) y
C21 H21 . 0.95 ?
C22 C23 . 1.364(4) y
C23 C24 . 1.388(3) y
C23 H23 . 0.95 ?
C24 H24 . 0.95 ?
N30 C30 . 1.148(4) y
C30 C31 . 1.455(4) y
C31 H31a . 0.98 ?
C31 H31b . 0.98 ?
C31 H31c . 0.98 ?
